data_7055995
loop_
_publ_author_name
'Beament, James'
'Mahon, Mary F.'
'Buchard, Antoine'
'Jones, Matthew D.'

_publ_section_title
;
 Salan group 13 complexes -- structural study and lactide polymerisation
;
_journal_issue 5
_journal_name_full 'New J. Chem.'
_journal_page_first 2198
_journal_paper_doi 10.1039/C6NJ03844A
_journal_volume 41
_journal_year 2017
_chemical_formula_sum 'C38.5 H64.5 Al Cl N2 O2'
_chemical_formula_weight 649.85
_space_group_crystal_system monoclinic
_space_group_IT_number 15
_space_group_name_Hall '-C 2yc'
_space_group_name_H-M_alt 'C 1 2/c 1'
_symmetry_space_group_name_Hall '-C 2yc'
_symmetry_space_group_name_H-M 'C 1 2/c 1'
_atom_sites_solution_hydrogens geom
_audit_creation_method SHELXL-2014/7
_audit_update_record
;
2016-10-18 deposited with the CCDC.
2017-02-06 downloaded from the CCDC.
;
_cell_angle_alpha 90
_cell_angle_beta 102.820(2)
_cell_angle_gamma 90
_cell_formula_units_Z 8
_cell_length_a 33.7559(5)
_cell_length_b 13.9577(2)
_cell_length_c 17.7422(3)
_cell_measurement_reflns_used 37246
_cell_measurement_temperature 150(2)
_cell_measurement_theta_max 73.3300
_cell_measurement_theta_min 3.4280
_cell_volume 8150.9(2)
_computing_cell_refinement 'CrysAlisPro 1.171.38.43 (Rigaku OD, 2015)'
_computing_data_collection 'CrysAlisPro 1.171.38.43 (Rigaku OD, 2015)'
_computing_data_reduction 'CrysAlisPro 1.171.38.43 (Rigaku OD, 2015)'
_computing_molecular_graphics 'ORTEP3 for Windows - Farrugia, L. J. J. Appl. Crystallogr. 1997, 30, 565'
_computing_publication_material
;
 'WinGX publication routines, Farrugia, 
 L. J., J. Appl. Crystallogr., 1999, 32, 837-838
;
_computing_structure_refinement
;
 SHELXL-2014/8 (Sheldrick, 2014)
 Sheldrick GM (2008) Acta Crystallogr A64:112--122 and 
 C. B. H\"ubschle, G. M. Sheldrick and B. Dittrich
 ShelXle: a Qt graphical user interface for SHELXL
 J. Appl. Cryst., 44, (2011) 1281-1284.
;
_computing_structure_solution
; 
 SHELXT
 Sheldrick, G. M. (2008). Acta Cryst. A64, 112-122.
;
_diffrn_ambient_temperature 150(2)
_diffrn_detector 'CCD plate'
_diffrn_detector_area_resol_mean 8.1150
_diffrn_detector_type EosS2
_diffrn_measured_fraction_theta_full 1.000
_diffrn_measured_fraction_theta_max 0.996
_diffrn_measurement_device 'four-circle diffractometer'
_diffrn_measurement_device_type 'SuperNova, Dual, Cu at zero, EosS2'
_diffrn_measurement_method '\w scans'
_diffrn_radiation_type CuK\a
_diffrn_radiation_wavelength 1.54184
_diffrn_reflns_av_R_equivalents 0.0413
_diffrn_reflns_av_unetI/netI 0.0161
_diffrn_reflns_Laue_measured_fraction_full 1.000
_diffrn_reflns_Laue_measured_fraction_max 0.996
_diffrn_reflns_limit_h_max 41
_diffrn_reflns_limit_h_min -41
_diffrn_reflns_limit_k_max 17
_diffrn_reflns_limit_k_min -17
_diffrn_reflns_limit_l_max 20
_diffrn_reflns_limit_l_min -21
_diffrn_reflns_number 82822
_diffrn_reflns_point_group_measured_fraction_full 1.000
_diffrn_reflns_point_group_measured_fraction_max 0.996
_diffrn_reflns_theta_full 67.684
_diffrn_reflns_theta_max 73.379
_diffrn_reflns_theta_min 3.439
_diffrn_source 'micro-focus sealed X-ray tube'
_exptl_absorpt_coefficient_mu 1.268
_exptl_absorpt_correction_T_max 1.00000
_exptl_absorpt_correction_T_min 0.76407
_exptl_absorpt_correction_type multi-scan
_exptl_absorpt_process_details
;
CrysAlisPro 1.171.38.41 (Rigaku Oxford Diffraction, 2015)
Empirical absorption correction using spherical harmonics,
 implemented in SCALE3 ABSPACK scaling algorithm.
;
_exptl_crystal_colour yellow
_exptl_crystal_density_diffrn 1.059
_exptl_crystal_description block
_exptl_crystal_F_000 2844
_exptl_crystal_size_max 0.150
_exptl_crystal_size_mid 0.100
_exptl_crystal_size_min 0.050
_refine_diff_density_max 1.402
_refine_diff_density_min -0.496
_refine_diff_density_rms 0.085
_refine_ls_extinction_method none
_refine_ls_goodness_of_fit_ref 1.083
_refine_ls_hydrogen_treatment constr
_refine_ls_matrix_type full
_refine_ls_number_parameters 487
_refine_ls_number_reflns 8175
_refine_ls_number_restraints 75
_refine_ls_restrained_S_all 1.097
_refine_ls_R_factor_all 0.0768
_refine_ls_R_factor_gt 0.0746
_refine_ls_shift/su_max 0.001
_refine_ls_shift/su_mean 0.000
_refine_ls_structure_factor_coef Fsqd
_refine_ls_weighting_details 'w=1/[\s^2^(Fo^2^)+(0.1203P)^2^+19.1984P] where P=(Fo^2^+2Fc^2^)/3'
_refine_ls_weighting_scheme calc
_refine_ls_wR_factor_gt 0.2122
_refine_ls_wR_factor_ref 0.2142
_reflns_Friedel_coverage 0.000
_reflns_number_gt 7660
_reflns_number_total 8175
_reflns_threshold_expression 'I > 2\s(I)'
_cod_data_source_file c6nj03844a2.cif
_cod_data_source_block Al_2_Cl
_cod_depositor_comments 'Adding full bibliography for 7055992--7055999.cif.'
_cod_original_formula_sum 'C38.50 H64.50 Al Cl N2 O2'
_cod_database_code 7055995
_shelx_shelxl_version_number 2014/7
_shelx_space_group_comment
;
The symmetry employed for this shelxl refinement is uniquely defined
by the following loop, which should always be used as a source of
symmetry information in preference to the above space-group names.
They are only intended as comments.
;
_shelx_estimated_absorpt_t_min 0.833
_shelx_estimated_absorpt_t_max 0.939

loop_
_space_group_symop_operation_xyz
'x, y, z'
'-x, y, -z+1/2'
'x+1/2, y+1/2, z'
'-x+1/2, y+1/2, -z+1/2'
'-x, -y, -z'
'x, -y, z-1/2'
'-x+1/2, -y+1/2, -z'
'x+1/2, -y+1/2, z-1/2'

loop_
_atom_site_label
_atom_site_type_symbol
_atom_site_fract_x
_atom_site_fract_y
_atom_site_fract_z
_atom_site_U_iso_or_equiv
_atom_site_adp_type
_atom_site_occupancy
_atom_site_site_symmetry_order
_atom_site_calc_flag
_atom_site_refinement_flags_posn
_atom_site_refinement_flags_adp
_atom_site_refinement_flags_occupancy
_atom_site_disorder_assembly
_atom_site_disorder_group
Cl1 Cl 0.78700(2) 0.46356(4) 0.27956(3) 0.03466(19) Uani 1 1 d . . . . .
Al1 Al 0.75501(2) 0.37342(5) 0.34628(4) 0.02346(19) Uani 1 1 d . . . . .
O1 O 0.71119(5) 0.44286(13) 0.34925(10) 0.0315(4) Uani 1 1 d . . . . .
O2 O 0.77436(5) 0.38712(11) 0.44599(9) 0.0254(4) Uani 1 1 d . . . . .
N1 N 0.71894(6) 0.28844(15) 0.26449(12) 0.0282(4) Uani 1 1 d . . . . .
N2 N 0.79441(6) 0.24610(14) 0.35048(11) 0.0275(4) Uani 1 1 d . . . . .
C1 C 0.67676(8) 0.46383(18) 0.29825(15) 0.0299(5) Uani 1 1 d . . . . .
C2 C 0.64885(8) 0.53134(18) 0.31686(15) 0.0313(5) Uani 1 1 d . . . . .
C3 C 0.61320(8) 0.5490(2) 0.26227(17) 0.0364(6) Uani 1 1 d . . . . .
H3 H 0.5947 0.5945 0.2746 0.044 Uiso 1 1 calc R U . . .
C4 C 0.60299(8) 0.5034(2) 0.18980(17) 0.0411(6) Uani 1 1 d . . . . .
C5 C 0.63084(8) 0.4390(2) 0.17344(16) 0.0393(6) Uani 1 1 d . . . . .
H5 H 0.6250 0.4070 0.1250 0.047 Uiso 1 1 calc R U . . .
C6 C 0.66722(8) 0.4194(2) 0.22545(15) 0.0334(5) Uani 1 1 d . . . . .
C7 C 0.65812(8) 0.58338(18) 0.39502(15) 0.0310(5) Uani 1 1 d . . . . .
C8 C 0.69720(8) 0.64234(19) 0.40269(17) 0.0347(6) Uani 1 1 d . . . . .
H8A H 0.7037 0.6736 0.4534 0.052 Uiso 1 1 calc R U . . .
H8B H 0.6932 0.6911 0.3620 0.052 Uiso 1 1 calc R U . . .
H8C H 0.7196 0.5999 0.3976 0.052 Uiso 1 1 calc R U . . .
C9 C 0.66312(9) 0.51131(19) 0.46174(16) 0.0364(6) Uani 1 1 d . . . . .
H9A H 0.6710 0.5454 0.5111 0.055 Uiso 1 1 calc R U . . .
H9B H 0.6842 0.4647 0.4575 0.055 Uiso 1 1 calc R U . . .
H9C H 0.6373 0.4778 0.4593 0.055 Uiso 1 1 calc R U . . .
C10 C 0.62390(9) 0.6527(2) 0.40363(19) 0.0417(6) Uani 1 1 d . . . . .
H10A H 0.5984 0.6172 0.3979 0.063 Uiso 1 1 calc R U . . .
H10B H 0.6208 0.7023 0.3637 0.063 Uiso 1 1 calc R U . . .
H10C H 0.6307 0.6827 0.4548 0.063 Uiso 1 1 calc R U . . .
C11 C 0.56241(9) 0.5242(2) 0.13281(18) 0.0517(8) Uani 1 1 d D . . . .
C12 C 0.55720(19) 0.4637(7) 0.0607(4) 0.118(4) Uani 0.75 1 d D . P A 1
H12A H 0.5801 0.4746 0.0362 0.177 Uiso 0.75 1 calc R U P A 1
H12B H 0.5563 0.3958 0.0745 0.177 Uiso 0.75 1 calc R U P A 1
H12C H 0.5318 0.4812 0.0247 0.177 Uiso 0.75 1 calc R U P A 1
C13 C 0.56202(17) 0.6262(5) 0.1052(5) 0.093(2) Uani 0.75 1 d D U P A 1
H13A H 0.5850 0.6365 0.0806 0.139 Uiso 0.75 1 calc R U P A 1
H13B H 0.5365 0.6388 0.0677 0.139 Uiso 0.75 1 calc R U P A 1
H13C H 0.5643 0.6697 0.1493 0.139 Uiso 0.75 1 calc R U P A 1
C14 C 0.52750(12) 0.5078(5) 0.1704(3) 0.0669(15) Uani 0.75 1 d D U P A 1
H14A H 0.5279 0.4412 0.1883 0.100 Uiso 0.75 1 calc R U P A 1
H14B H 0.5298 0.5511 0.2146 0.100 Uiso 0.75 1 calc R U P A 1
H14C H 0.5019 0.5201 0.1330 0.100 Uiso 0.75 1 calc R U P A 1
C15 C 0.69624(8) 0.3508(2) 0.20094(14) 0.0336(5) Uani 1 1 d . . . . .
H15A H 0.6809 0.3094 0.1592 0.040 Uiso 1 1 calc R U . . .
H15B H 0.7161 0.3879 0.1792 0.040 Uiso 1 1 calc R U . . .
C16 C 0.68945(9) 0.2331(2) 0.29888(16) 0.0371(6) Uani 1 1 d . . . . .
H16A H 0.6742 0.1890 0.2602 0.056 Uiso 1 1 calc R U . . .
H16B H 0.6706 0.2775 0.3156 0.056 Uiso 1 1 calc R U . . .
H16C H 0.7042 0.1966 0.3435 0.056 Uiso 1 1 calc R U . . .
C17 C 0.74475(8) 0.22199(18) 0.23069(15) 0.0324(5) Uani 1 1 d . . . . .
H17A H 0.7603 0.2583 0.1989 0.039 Uiso 1 1 calc R U . . .
H17B H 0.7275 0.1744 0.1971 0.039 Uiso 1 1 calc R U . . .
C18 C 0.77349(8) 0.17178(18) 0.29562(15) 0.0329(5) Uani 1 1 d . . . . .
H18A H 0.7583 0.1274 0.3224 0.039 Uiso 1 1 calc R U . . .
H18B H 0.7937 0.1343 0.2751 0.039 Uiso 1 1 calc R U . . .
C19 C 0.83398(8) 0.2684(2) 0.33035(16) 0.0354(6) Uani 1 1 d . . . . .
H19A H 0.8514 0.2115 0.3389 0.053 Uiso 1 1 calc R U . . .
H19B H 0.8473 0.3209 0.3630 0.053 Uiso 1 1 calc R U . . .
H19C H 0.8292 0.2874 0.2759 0.053 Uiso 1 1 calc R U . . .
C20 C 0.80236(8) 0.20522(17) 0.43064(14) 0.0305(5) Uani 1 1 d . . . . .
H20A H 0.7761 0.1907 0.4444 0.037 Uiso 1 1 calc R U . . .
H20B H 0.8176 0.1444 0.4319 0.037 Uiso 1 1 calc R U . . .
C21 C 0.82612(8) 0.27282(17) 0.48906(13) 0.0275(5) Uani 1 1 d . . . . .
C22 C 0.86298(8) 0.24657(19) 0.53624(15) 0.0334(5) Uani 1 1 d . . . . .
H22 H 0.8736 0.1845 0.5310 0.040 Uiso 1 1 calc R U . . .
C23 C 0.88475(8) 0.3091(2) 0.59095(15) 0.0335(5) Uani 1 1 d . . . . .
C24 C 0.86824(8) 0.40017(19) 0.59439(15) 0.0316(5) Uani 1 1 d . . . . .
H24 H 0.8828 0.4440 0.6313 0.038 Uiso 1 1 calc R U . . .
C25 C 0.83185(7) 0.43107(17) 0.54751(13) 0.0261(5) Uani 1 1 d . . . . .
C26 C 0.81018(7) 0.36537(16) 0.49305(13) 0.0244(5) Uani 1 1 d . . . . .
C27 C 0.92550(9) 0.2807(2) 0.64396(18) 0.0444(7) Uani 1 1 d . . . . .
C28 C 0.93544(17) 0.1745(4) 0.6367(4) 0.0787(17) Uani 0.8 1 d . U P B 1
H28D H 0.9432 0.1636 0.5873 0.118 Uiso 0.8 1 calc R U P B 1
H28E H 0.9115 0.1357 0.6386 0.118 Uiso 0.8 1 calc R U P B 1
H28F H 0.9580 0.1562 0.6793 0.118 Uiso 0.8 1 calc R U P B 1
C29 C 0.95790(15) 0.3468(6) 0.6328(5) 0.098(2) Uani 0.8 1 d . U P B 1
H29A H 0.9597 0.3460 0.5784 0.147 Uiso 0.8 1 calc R U P B 1
H29B H 0.9839 0.3264 0.6653 0.147 Uiso 0.8 1 calc R U P B 1
H29C H 0.9516 0.4119 0.6473 0.147 Uiso 0.8 1 calc R U P B 1
C30 C 0.92194(15) 0.2889(5) 0.7298(3) 0.0680(14) Uani 0.8 1 d . U P B 1
H30D H 0.9484 0.2759 0.7640 0.102 Uiso 0.8 1 calc R U P B 1
H30E H 0.9020 0.2423 0.7399 0.102 Uiso 0.8 1 calc R U P B 1
H30F H 0.9131 0.3538 0.7396 0.102 Uiso 0.8 1 calc R U P B 1
C31 C 0.81637(8) 0.53412(17) 0.55274(14) 0.0293(5) Uani 1 1 d . . . . .
C32 C 0.81699(9) 0.58762(19) 0.47735(16) 0.0383(6) Uani 1 1 d . . . . .
H32A H 0.8447 0.5882 0.4690 0.057 Uiso 1 1 calc R U . . .
H32B H 0.8077 0.6536 0.4810 0.057 Uiso 1 1 calc R U . . .
H32C H 0.7989 0.5552 0.4340 0.057 Uiso 1 1 calc R U . . .
C33 C 0.77319(8) 0.53302(19) 0.56676(15) 0.0339(6) Uani 1 1 d . . . . .
H33A H 0.7549 0.5017 0.5232 0.051 Uiso 1 1 calc R U . . .
H33B H 0.7641 0.5989 0.5716 0.051 Uiso 1 1 calc R U . . .
H33C H 0.7730 0.4978 0.6145 0.051 Uiso 1 1 calc R U . . .
C34 C 0.84325(9) 0.5898(2) 0.61966(17) 0.0398(6) Uani 1 1 d . . . . .
H34A H 0.8437 0.5566 0.6685 0.060 Uiso 1 1 calc R U . . .
H34B H 0.8323 0.6546 0.6218 0.060 Uiso 1 1 calc R U . . .
H34C H 0.8710 0.5939 0.6114 0.060 Uiso 1 1 calc R U . . .
C12A C 0.5357(5) 0.4380(11) 0.1317(13) 0.090(4) Uani 0.25 1 d D U P A 2
H12D H 0.5472 0.3836 0.1090 0.135 Uiso 0.25 1 calc R U P A 2
H12E H 0.5085 0.4521 0.1007 0.135 Uiso 0.25 1 calc R U P A 2
H12F H 0.5339 0.4222 0.1846 0.135 Uiso 0.25 1 calc R U P A 2
C13A C 0.5701(5) 0.565(2) 0.0595(8) 0.084(4) Uani 0.25 1 d D U P A 2
H13D H 0.5881 0.6210 0.0716 0.126 Uiso 0.25 1 calc R U P A 2
H13E H 0.5830 0.5169 0.0329 0.126 Uiso 0.25 1 calc R U P A 2
H13F H 0.5443 0.5854 0.0260 0.126 Uiso 0.25 1 calc R U P A 2
C14A C 0.5388(5) 0.6011(13) 0.1629(11) 0.099(4) Uani 0.25 1 d D U P A 2
H14D H 0.5351 0.5832 0.2143 0.149 Uiso 0.25 1 calc R U P A 2
H14E H 0.5121 0.6085 0.1277 0.149 Uiso 0.25 1 calc R U P A 2
H14F H 0.5536 0.6618 0.1662 0.149 Uiso 0.25 1 calc R U P A 2
C28A C 0.9243(6) 0.1968(18) 0.6840(13) 0.071(4) Uani 0.2 1 d . U P B 2
H28A H 0.9483 0.1927 0.7266 0.106 Uiso 0.2 1 calc R U P B 2
H28B H 0.9240 0.1422 0.6492 0.106 Uiso 0.2 1 calc R U P B 2
H28C H 0.8997 0.1956 0.7048 0.106 Uiso 0.2 1 calc R U P B 2
C29A C 0.9582(5) 0.277(2) 0.5846(15) 0.074(4) Uani 0.2 1 d . U P B 2
H29D H 0.9858 0.2672 0.6151 0.111 Uiso 0.2 1 calc R U P B 2
H29E H 0.9570 0.3381 0.5565 0.111 Uiso 0.2 1 calc R U P B 2
H29F H 0.9508 0.2246 0.5476 0.111 Uiso 0.2 1 calc R U P B 2
C30A C 0.9421(7) 0.356(2) 0.7062(16) 0.087(4) Uani 0.2 1 d . U P B 2
H30A H 0.9196 0.3840 0.7254 0.131 Uiso 0.2 1 calc R U P B 2
H30B H 0.9560 0.4068 0.6838 0.131 Uiso 0.2 1 calc R U P B 2
H30C H 0.9613 0.3257 0.7491 0.131 Uiso 0.2 1 calc R U P B 2
C35 C 0.9683(2) 0.6892(6) 0.6288(5) 0.102(3) Uani 0.75 1 d . . P C 21
H35A H 0.9466 0.6638 0.6518 0.153 Uiso 0.75 1 calc R U P C 21
H35B H 0.9728 0.7569 0.6427 0.153 Uiso 0.75 1 calc R U P C 21
H35C H 0.9934 0.6531 0.6484 0.153 Uiso 0.75 1 calc R U P C 21
C36 C 0.95610(18) 0.6795(5) 0.5415(5) 0.0822(19) Uani 0.75 1 d . . P C 21
H36A H 0.9314 0.7183 0.5219 0.099 Uiso 0.75 1 calc R U P C 21
H36B H 0.9781 0.7055 0.5187 0.099 Uiso 0.75 1 calc R U P C 21
C37 C 0.94781(15) 0.5769(4) 0.5154(4) 0.0660(14) Uani 0.75 1 d . . P C 21
H37A H 0.9725 0.5388 0.5368 0.079 Uiso 0.75 1 calc R U P C 21
H37B H 0.9259 0.5520 0.5389 0.079 Uiso 0.75 1 calc R U P C 21
C38 C 0.93607(15) 0.5590(4) 0.4309(4) 0.0679(15) Uani 0.75 1 d . . P C 21
H38A H 0.9582 0.5823 0.4071 0.081 Uiso 0.75 1 calc R U P C 21
H38B H 0.9115 0.5972 0.4090 0.081 Uiso 0.75 1 calc R U P C 21
C39 C 0.92747(16) 0.4551(5) 0.4079(3) 0.0689(15) Uani 0.75 1 d . . P C 21
H39A H 0.9516 0.4164 0.4316 0.083 Uiso 0.75 1 calc R U P C 21
H39B H 0.9046 0.4326 0.4297 0.083 Uiso 0.75 1 calc R U P C 21
C40 C 0.9175(2) 0.4369(6) 0.3243(4) 0.088(2) Uani 0.75 1 d . . P C 21
H40A H 0.8956 0.4798 0.2992 0.132 Uiso 0.75 1 calc R U P C 21
H40B H 0.9088 0.3702 0.3147 0.132 Uiso 0.75 1 calc R U P C 21
H40C H 0.9416 0.4486 0.3033 0.132 Uiso 0.75 1 calc R U P C 21

loop_
_atom_site_aniso_label
_atom_site_aniso_U_11
_atom_site_aniso_U_22
_atom_site_aniso_U_33
_atom_site_aniso_U_23
_atom_site_aniso_U_13
_atom_site_aniso_U_12
Cl1 0.0497(4) 0.0271(3) 0.0296(3) 0.0057(2) 0.0140(3) -0.0007(2)
Al1 0.0318(4) 0.0188(3) 0.0198(3) 0.0001(2) 0.0058(3) 0.0031(2)
O1 0.0359(9) 0.0303(9) 0.0268(8) -0.0037(7) 0.0039(7) 0.0083(7)
O2 0.0345(9) 0.0205(8) 0.0213(8) -0.0012(6) 0.0063(6) 0.0032(6)
N1 0.0342(10) 0.0259(10) 0.0251(10) -0.0007(8) 0.0080(8) 0.0008(8)
N2 0.0401(11) 0.0186(9) 0.0236(10) -0.0015(7) 0.0067(8) 0.0031(8)
C1 0.0315(12) 0.0288(12) 0.0294(12) 0.0031(9) 0.0068(10) 0.0032(9)
C2 0.0321(12) 0.0289(12) 0.0342(13) 0.0068(10) 0.0103(10) 0.0019(9)
C3 0.0323(13) 0.0374(14) 0.0410(15) 0.0095(11) 0.0111(11) 0.0061(10)
C4 0.0303(13) 0.0557(18) 0.0358(14) 0.0095(13) 0.0039(11) 0.0039(12)
C5 0.0353(14) 0.0492(16) 0.0310(13) 0.0029(12) 0.0022(11) 0.0003(12)
C6 0.0354(13) 0.0344(13) 0.0302(12) 0.0038(10) 0.0069(10) 0.0010(10)
C7 0.0359(13) 0.0236(12) 0.0366(13) 0.0047(10) 0.0147(10) 0.0047(9)
C8 0.0401(14) 0.0253(12) 0.0407(14) 0.0017(10) 0.0134(11) 0.0018(10)
C9 0.0514(16) 0.0280(13) 0.0345(14) 0.0025(10) 0.0192(12) 0.0033(11)
C10 0.0435(15) 0.0300(13) 0.0554(18) 0.0004(12) 0.0189(13) 0.0084(11)
C11 0.0304(14) 0.077(2) 0.0440(17) 0.0097(16) 0.0002(12) 0.0079(14)
C12 0.052(3) 0.217(10) 0.064(4) -0.051(5) -0.031(3) 0.058(5)
C13 0.046(3) 0.124(6) 0.093(5) 0.065(4) -0.018(3) -0.003(3)
C14 0.0263(19) 0.110(4) 0.062(3) 0.027(3) 0.0042(18) -0.003(2)
C15 0.0375(13) 0.0386(14) 0.0230(11) -0.0004(10) 0.0032(10) 0.0024(11)
C16 0.0429(14) 0.0351(14) 0.0349(14) -0.0026(11) 0.0123(11) -0.0068(11)
C17 0.0430(14) 0.0278(12) 0.0268(12) -0.0065(9) 0.0088(10) 0.0024(10)
C18 0.0470(14) 0.0214(11) 0.0296(12) -0.0066(9) 0.0073(11) 0.0027(10)
C19 0.0401(14) 0.0335(13) 0.0342(13) 0.0016(11) 0.0116(11) 0.0055(10)
C20 0.0457(14) 0.0187(11) 0.0252(12) 0.0027(9) 0.0039(10) 0.0027(9)
C21 0.0408(13) 0.0190(11) 0.0229(11) 0.0023(8) 0.0079(10) 0.0011(9)
C22 0.0403(13) 0.0282(12) 0.0311(13) 0.0003(10) 0.0064(10) 0.0079(10)
C23 0.0339(13) 0.0350(13) 0.0305(13) 0.0023(10) 0.0054(10) 0.0053(10)
C24 0.0324(12) 0.0328(13) 0.0284(12) -0.0042(10) 0.0043(10) -0.0026(10)
C25 0.0355(12) 0.0206(11) 0.0239(11) -0.0007(8) 0.0100(9) 0.0001(9)
C26 0.0312(11) 0.0216(11) 0.0209(10) 0.0005(8) 0.0066(9) 0.0021(8)
C27 0.0340(14) 0.0503(18) 0.0438(16) 0.0010(13) -0.0025(12) 0.0075(12)
C28 0.068(3) 0.075(3) 0.073(3) -0.008(3) -0.027(3) 0.040(3)
C29 0.033(2) 0.130(5) 0.119(5) 0.066(4) -0.006(3) -0.006(3)
C30 0.051(2) 0.097(4) 0.045(2) 0.001(2) -0.0129(19) 0.022(2)
C31 0.0404(13) 0.0204(11) 0.0271(12) -0.0032(9) 0.0074(10) 0.0009(9)
C32 0.0591(17) 0.0217(12) 0.0357(14) 0.0017(10) 0.0143(12) -0.0004(11)
C33 0.0440(14) 0.0295(13) 0.0290(13) -0.0054(10) 0.0097(11) 0.0055(10)
C34 0.0490(16) 0.0287(13) 0.0394(15) -0.0101(11) 0.0051(12) -0.0015(11)
C12A 0.053(7) 0.122(10) 0.084(8) 0.039(8) -0.009(7) -0.011(7)
C13A 0.058(7) 0.112(10) 0.072(8) 0.047(8) -0.005(7) -0.005(8)
C14A 0.056(6) 0.137(8) 0.091(7) 0.039(7) -0.014(6) 0.007(6)
C28A 0.055(6) 0.087(7) 0.061(6) 0.014(6) -0.008(6) 0.025(6)
C29A 0.033(5) 0.101(7) 0.082(7) 0.030(6) -0.001(6) 0.014(6)
C30A 0.048(6) 0.116(7) 0.083(7) 0.013(7) -0.017(6) 0.019(6)
C35 0.063(4) 0.111(6) 0.133(7) -0.028(5) 0.026(4) 0.000(4)
C36 0.056(3) 0.069(4) 0.127(6) -0.001(4) 0.033(3) 0.007(3)
C37 0.042(2) 0.068(3) 0.092(4) 0.012(3) 0.025(2) 0.001(2)
C38 0.045(2) 0.079(4) 0.084(4) 0.025(3) 0.023(2) 0.002(2)
C39 0.052(3) 0.082(4) 0.071(3) 0.016(3) 0.010(2) -0.014(2)
C40 0.069(4) 0.112(6) 0.083(4) 0.026(4) 0.016(3) -0.014(4)

loop_
_atom_type_symbol
_atom_type_description
_atom_type_scat_dispersion_real
_atom_type_scat_dispersion_imag
_atom_type_scat_source
C C 0.0181 0.0091 'International Tables Vol C Tables 4.2.6.8 and 6.1.1.4'
H H 0.0000 0.0000 'International Tables Vol C Tables 4.2.6.8 and 6.1.1.4'
Al Al 0.2130 0.2455 'International Tables Vol C Tables 4.2.6.8 and 6.1.1.4'
Cl Cl 0.3639 0.7018 'International Tables Vol C Tables 4.2.6.8 and 6.1.1.4'
N N 0.0311 0.0180 'International Tables Vol C Tables 4.2.6.8 and 6.1.1.4'
O O 0.0492 0.0322 'International Tables Vol C Tables 4.2.6.8 and 6.1.1.4'

loop_
_geom_angle_atom_site_label_1
_geom_angle_atom_site_label_2
_geom_angle_atom_site_label_3
_geom_angle
O2 Al1 O1 92.10(8)
O2 Al1 N1 143.66(9)
O1 Al1 N1 88.23(8)
O2 Al1 Cl1 111.56(7)
O1 Al1 Cl1 102.58(7)
N1 Al1 Cl1 103.78(6)
O2 Al1 N2 88.11(8)
O1 Al1 N2 159.19(9)
N1 Al1 N2 79.47(8)
Cl1 Al1 N2 96.66(6)
C1 O1 Al1 134.64(16)
C26 O2 Al1 133.19(15)
C17 N1 C16 110.2(2)
C17 N1 C15 107.89(19)
C16 N1 C15 109.4(2)
C17 N1 Al1 109.69(15)
C16 N1 Al1 110.77(16)
C15 N1 Al1 108.75(15)
C18 N2 C19 108.0(2)
C18 N2 C20 108.29(18)
C19 N2 C20 108.97(19)
C18 N2 Al1 110.10(15)
C19 N2 Al1 112.87(15)
C20 N2 Al1 108.51(14)
O1 C1 C6 120.9(2)
O1 C1 C2 120.6(2)
C6 C1 C2 118.5(2)
C3 C2 C1 118.2(2)
C3 C2 C7 121.1(2)
C1 C2 C7 120.7(2)
C2 C3 C4 123.7(3)
C2 C3 H3 118.1
C4 C3 H3 118.1
C5 C4 C3 116.6(2)
C5 C4 C11 122.3(3)
C3 C4 C11 121.1(3)
C4 C5 C6 122.2(3)
C4 C5 H5 118.9
C6 C5 H5 118.9
C5 C6 C1 120.8(3)
C5 C6 C15 118.1(2)
C1 C6 C15 121.1(2)
C9 C7 C2 110.6(2)
C9 C7 C8 109.7(2)
C2 C7 C8 109.4(2)
C9 C7 C10 107.0(2)
C2 C7 C10 112.3(2)
C8 C7 C10 107.6(2)
C7 C8 H8A 109.5
C7 C8 H8B 109.5
H8A C8 H8B 109.5
C7 C8 H8C 109.5
H8A C8 H8C 109.5
H8B C8 H8C 109.5
C7 C9 H9A 109.5
C7 C9 H9B 109.5
H9A C9 H9B 109.5
C7 C9 H9C 109.5
H9A C9 H9C 109.5
H9B C9 H9C 109.5
C7 C10 H10A 109.5
C7 C10 H10B 109.5
H10A C10 H10B 109.5
C7 C10 H10C 109.5
H10A C10 H10C 109.5
H10B C10 H10C 109.5
C13A C11 C12A 121.1(14)
C14 C11 C13 109.9(5)
C13A C11 C14A 104.0(14)
C12A C11 C14A 102.2(13)
C14 C11 C12 109.7(5)
C13 C11 C12 105.3(6)
C14 C11 C4 110.6(3)
C13A C11 C4 110.0(7)
C12A C11 C4 107.6(7)
C13 C11 C4 109.6(3)
C14A C11 C4 111.5(7)
C12 C11 C4 111.7(3)
C11 C12 H12A 109.5
C11 C12 H12B 109.5
H12A C12 H12B 109.5
C11 C12 H12C 109.5
H12A C12 H12C 109.5
H12B C12 H12C 109.5
C11 C13 H13A 109.5
C11 C13 H13B 109.5
H13A C13 H13B 109.5
C11 C13 H13C 109.5
H13A C13 H13C 109.5
H13B C13 H13C 109.5
C11 C14 H14A 109.5
C11 C14 H14B 109.5
H14A C14 H14B 109.5
C11 C14 H14C 109.5
H14A C14 H14C 109.5
H14B C14 H14C 109.5
N1 C15 C6 114.3(2)
N1 C15 H15A 108.7
C6 C15 H15A 108.7
N1 C15 H15B 108.7
C6 C15 H15B 108.7
H15A C15 H15B 107.6
N1 C16 H16A 109.5
N1 C16 H16B 109.5
H16A C16 H16B 109.5
N1 C16 H16C 109.5
H16A C16 H16C 109.5
H16B C16 H16C 109.5
N1 C17 C18 108.5(2)
N1 C17 H17A 110.0
C18 C17 H17A 110.0
N1 C17 H17B 110.0
C18 C17 H17B 110.0
H17A C17 H17B 108.4
N2 C18 C17 107.9(2)
N2 C18 H18A 110.1
C17 C18 H18A 110.1
N2 C18 H18B 110.1
C17 C18 H18B 110.1
H18A C18 H18B 108.4
N2 C19 H19A 109.5
N2 C19 H19B 109.5
H19A C19 H19B 109.5
N2 C19 H19C 109.5
H19A C19 H19C 109.5
H19B C19 H19C 109.5
C21 C20 N2 111.87(19)
C21 C20 H20A 109.2
N2 C20 H20A 109.2
C21 C20 H20B 109.2
N2 C20 H20B 109.2
H20A C20 H20B 107.9
C22 C21 C26 120.9(2)
C22 C21 C20 121.5(2)
C26 C21 C20 117.5(2)
C21 C22 C23 121.4(2)
C21 C22 H22 119.3
C23 C22 H22 119.3
C22 C23 C24 116.7(2)
C22 C23 C27 121.9(2)
C24 C23 C27 121.4(2)
C25 C24 C23 124.4(2)
C25 C24 H24 117.8
C23 C24 H24 117.8
C24 C25 C26 117.5(2)
C24 C25 C31 121.3(2)
C26 C25 C31 121.1(2)
O2 C26 C21 118.5(2)
O2 C26 C25 122.4(2)
C21 C26 C25 119.0(2)
C29 C27 C28 114.2(5)
C28A C27 C23 114.3(9)
C29 C27 C23 110.2(3)
C28 C27 C23 112.4(3)
C28A C27 C30A 105.0(15)
C23 C27 C30A 113.4(8)
C29 C27 C30 107.8(5)
C28 C27 C30 102.7(4)
C23 C27 C30 109.1(3)
C28A C27 C29A 113.4(14)
C23 C27 C29A 104.2(7)
C30A C27 C29A 106.4(15)
C27 C28 H28D 109.5
C27 C28 H28E 109.5
H28D C28 H28E 109.5
C27 C28 H28F 109.5
H28D C28 H28F 109.5
H28E C28 H28F 109.5
C27 C29 H29A 109.5
C27 C29 H29B 109.5
H29A C29 H29B 109.5
C27 C29 H29C 109.5
H29A C29 H29C 109.5
H29B C29 H29C 109.5
C27 C30 H30D 109.5
C27 C30 H30E 109.5
H30D C30 H30E 109.5
C27 C30 H30F 109.5
H30D C30 H30F 109.5
H30E C30 H30F 109.5
C33 C31 C32 110.1(2)
C33 C31 C34 107.4(2)
C32 C31 C34 107.9(2)
C33 C31 C25 110.4(2)
C32 C31 C25 109.3(2)
C34 C31 C25 111.7(2)
C31 C32 H32A 109.5
C31 C32 H32B 109.5
H32A C32 H32B 109.5
C31 C32 H32C 109.5
H32A C32 H32C 109.5
H32B C32 H32C 109.5
C31 C33 H33A 109.5
C31 C33 H33B 109.5
H33A C33 H33B 109.5
C31 C33 H33C 109.5
H33A C33 H33C 109.5
H33B C33 H33C 109.5
C31 C34 H34A 109.5
C31 C34 H34B 109.5
H34A C34 H34B 109.5
C31 C34 H34C 109.5
H34A C34 H34C 109.5
H34B C34 H34C 109.5
C11 C12A H12D 109.5
C11 C12A H12E 109.5
H12D C12A H12E 109.5
C11 C12A H12F 109.5
H12D C12A H12F 109.5
H12E C12A H12F 109.5
C11 C13A H13D 109.5
C11 C13A H13E 109.5
H13D C13A H13E 109.5
C11 C13A H13F 109.5
H13D C13A H13F 109.5
H13E C13A H13F 109.5
C11 C14A H14D 109.5
C11 C14A H14E 109.5
H14D C14A H14E 109.5
C11 C14A H14F 109.5
H14D C14A H14F 109.5
H14E C14A H14F 109.5
C27 C28A H28A 109.5
C27 C28A H28B 109.5
H28A C28A H28B 109.5
C27 C28A H28C 109.5
H28A C28A H28C 109.5
H28B C28A H28C 109.5
C27 C29A H29D 109.5
C27 C29A H29E 109.5
H29D C29A H29E 109.5
C27 C29A H29F 109.5
H29D C29A H29F 109.5
H29E C29A H29F 109.5
C27 C30A H30A 109.5
C27 C30A H30B 109.5
H30A C30A H30B 109.5
C27 C30A H30C 109.5
H30A C30A H30C 109.5
H30B C30A H30C 109.5
C36 C35 H35A 109.5
C36 C35 H35B 109.5
H35A C35 H35B 109.5
C36 C35 H35C 109.5
H35A C35 H35C 109.5
H35B C35 H35C 109.5
C37 C36 C35 112.7(6)
C37 C36 H36A 109.0
C35 C36 H36A 109.0
C37 C36 H36B 109.0
C35 C36 H36B 109.0
H36A C36 H36B 107.8
C38 C37 C36 117.3(5)
C38 C37 H37A 108.0
C36 C37 H37A 108.0
C38 C37 H37B 108.0
C36 C37 H37B 108.0
H37A C37 H37B 107.2
C37 C38 C39 115.2(5)
C37 C38 H38A 108.5
C39 C38 H38A 108.5
C37 C38 H38B 108.5
C39 C38 H38B 108.5
H38A C38 H38B 107.5
C40 C39 C38 115.1(5)
C40 C39 H39A 108.5
C38 C39 H39A 108.5
C40 C39 H39B 108.5
C38 C39 H39B 108.5
H39A C39 H39B 107.5
C39 C40 H40A 109.5
C39 C40 H40B 109.5
H40A C40 H40B 109.5
C39 C40 H40C 109.5
H40A C40 H40C 109.5
H40B C40 H40C 109.5

loop_
_geom_bond_atom_site_label_1
_geom_bond_atom_site_label_2
_geom_bond_distance
Cl1 Al1 2.1720(9)
Al1 O2 1.7551(17)
Al1 O1 1.7789(18)
Al1 N1 2.052(2)
Al1 N2 2.211(2)
O1 C1 1.337(3)
O2 C26 1.343(3)
N1 C17 1.487(3)
N1 C16 1.493(3)
N1 C15 1.494(3)
N2 C18 1.489(3)
N2 C19 1.490(3)
N2 C20 1.500(3)
C1 C6 1.404(4)
C1 C2 1.422(4)
C2 C3 1.389(4)
C2 C7 1.535(4)
C3 C4 1.408(4)
C3 H3 0.9500
C4 C5 1.377(4)
C4 C11 1.539(4)
C5 C6 1.390(4)
C5 H5 0.9500
C6 C15 1.502(4)
C7 C9 1.534(3)
C7 C8 1.535(4)
C7 C10 1.540(3)
C8 H8A 0.9800
C8 H8B 0.9800
C8 H8C 0.9800
C9 H9A 0.9800
C9 H9B 0.9800
C9 H9C 0.9800
C10 H10A 0.9800
C10 H10B 0.9800
C10 H10C 0.9800
C11 C14 1.495(4)
C11 C13A 1.497(5)
C11 C12A 1.502(5)
C11 C13 1.504(4)
C11 C14A 1.504(5)
C11 C12 1.511(4)
C12 H12A 0.9800
C12 H12B 0.9800
C12 H12C 0.9800
C13 H13A 0.9800
C13 H13B 0.9800
C13 H13C 0.9800
C14 H14A 0.9800
C14 H14B 0.9800
C14 H14C 0.9800
C15 H15A 0.9900
C15 H15B 0.9900
C16 H16A 0.9800
C16 H16B 0.9800
C16 H16C 0.9800
C17 C18 1.505(4)
C17 H17A 0.9900
C17 H17B 0.9900
C18 H18A 0.9900
C18 H18B 0.9900
C19 H19A 0.9800
C19 H19B 0.9800
C19 H19C 0.9800
C20 C21 1.496(3)
C20 H20A 0.9900
C20 H20B 0.9900
C21 C22 1.386(4)
C21 C26 1.407(3)
C22 C23 1.389(4)
C22 H22 0.9500
C23 C24 1.394(4)
C23 C27 1.536(4)
C24 C25 1.390(3)
C24 H24 0.9500
C25 C26 1.413(3)
C25 C31 1.540(3)
C27 C28A 1.38(2)
C27 C29 1.478(6)
C27 C28 1.532(6)
C27 C30A 1.54(3)
C27 C30 1.559(6)
C27 C29A 1.69(2)
C28 H28D 0.9800
C28 H28E 0.9800
C28 H28F 0.9800
C29 H29A 0.9800
C29 H29B 0.9800
C29 H29C 0.9800
C30 H30D 0.9800
C30 H30E 0.9800
C30 H30F 0.9800
C31 C33 1.532(4)
C31 C32 1.536(4)
C31 C34 1.536(3)
C32 H32A 0.9800
C32 H32B 0.9800
C32 H32C 0.9800
C33 H33A 0.9800
C33 H33B 0.9800
C33 H33C 0.9800
C34 H34A 0.9800
C34 H34B 0.9800
C34 H34C 0.9800
C12A H12D 0.9800
C12A H12E 0.9800
C12A H12F 0.9800
C13A H13D 0.9800
C13A H13E 0.9800
C13A H13F 0.9800
C14A H14D 0.9800
C14A H14E 0.9800
C14A H14F 0.9800
C28A H28A 0.9800
C28A H28B 0.9800
C28A H28C 0.9800
C29A H29D 0.9800
C29A H29E 0.9800
C29A H29F 0.9800
C30A H30A 0.9800
C30A H30B 0.9800
C30A H30C 0.9800
C35 C36 1.518(11)
C35 H35A 0.9800
C35 H35B 0.9800
C35 H35C 0.9800
C36 C37 1.512(9)
C36 H36A 0.9900
C36 H36B 0.9900
C37 C38 1.485(9)
C37 H37A 0.9900
C37 H37B 0.9900
C38 C39 1.516(9)
C38 H38A 0.9900
C38 H38B 0.9900
C39 C40 1.467(9)
C39 H39A 0.9900
C39 H39B 0.9900
C40 H40A 0.9800
C40 H40B 0.9800
C40 H40C 0.9800

loop_
_geom_torsion_atom_site_label_1
_geom_torsion_atom_site_label_2
_geom_torsion_atom_site_label_3
_geom_torsion_atom_site_label_4
_geom_torsion
O2 Al1 O1 C1 -172.9(2)
N1 Al1 O1 C1 -29.3(2)
Cl1 Al1 O1 C1 74.5(2)
N2 Al1 O1 C1 -82.7(3)
O1 Al1 O2 C26 -171.0(2)
N1 Al1 O2 C26 99.2(2)
Cl1 Al1 O2 C26 -66.6(2)
N2 Al1 O2 C26 29.8(2)
Al1 O1 C1 C6 7.1(4)
Al1 O1 C1 C2 -173.27(18)
O1 C1 C2 C3 -178.8(2)
C6 C1 C2 C3 0.8(4)
O1 C1 C2 C7 1.5(4)
C6 C1 C2 C7 -178.9(2)
C1 C2 C3 C4 0.5(4)
C7 C2 C3 C4 -179.8(3)
C2 C3 C4 C5 -1.0(4)
C2 C3 C4 C11 178.3(3)
C3 C4 C5 C6 0.2(4)
C11 C4 C5 C6 -179.1(3)
C4 C5 C6 C1 1.1(4)
C4 C5 C6 C15 -177.8(3)
O1 C1 C6 C5 178.0(2)
C2 C1 C6 C5 -1.6(4)
O1 C1 C6 C15 -3.1(4)
C2 C1 C6 C15 177.3(2)
C3 C2 C7 C9 120.1(3)
C1 C2 C7 C9 -60.2(3)
C3 C2 C7 C8 -118.8(3)
C1 C2 C7 C8 60.9(3)
C3 C2 C7 C10 0.7(3)
C1 C2 C7 C10 -179.6(2)
C5 C4 C11 C14 124.5(4)
C3 C4 C11 C14 -54.8(5)
C5 C4 C11 C13A -61.9(13)
C3 C4 C11 C13A 118.9(13)
C5 C4 C11 C12A 71.9(12)
C3 C4 C11 C12A -107.4(12)
C5 C4 C11 C13 -114.2(5)
C3 C4 C11 C13 66.5(5)
C5 C4 C11 C14A -176.8(11)
C3 C4 C11 C14A 4.0(11)
C5 C4 C11 C12 2.0(6)
C3 C4 C11 C12 -177.2(5)
C17 N1 C15 C6 177.4(2)
C16 N1 C15 C6 57.4(3)
Al1 N1 C15 C6 -63.7(2)
C5 C6 C15 N1 -144.2(2)
C1 C6 C15 N1 36.9(4)
C16 N1 C17 C18 -71.1(3)
C15 N1 C17 C18 169.5(2)
Al1 N1 C17 C18 51.2(2)
C19 N2 C18 C17 -95.3(2)
C20 N2 C18 C17 146.8(2)
Al1 N2 C18 C17 28.3(2)
N1 C17 C18 N2 -51.6(3)
C18 N2 C20 C21 175.8(2)
C19 N2 C20 C21 58.6(3)
Al1 N2 C20 C21 -64.7(2)
N2 C20 C21 C22 -122.6(2)
N2 C20 C21 C26 55.7(3)
C26 C21 C22 C23 2.4(4)
C20 C21 C22 C23 -179.3(2)
C21 C22 C23 C24 -1.8(4)
C21 C22 C23 C27 179.6(3)
C22 C23 C24 C25 0.4(4)
C27 C23 C24 C25 179.1(3)
C23 C24 C25 C26 0.3(4)
C23 C24 C25 C31 -177.7(2)
Al1 O2 C26 C21 -49.4(3)
Al1 O2 C26 C25 132.2(2)
C22 C21 C26 O2 179.9(2)
C20 C21 C26 O2 1.6(3)
C22 C21 C26 C25 -1.6(4)
C20 C21 C26 C25 -179.9(2)
C24 C25 C26 O2 178.7(2)
C31 C25 C26 O2 -3.3(3)
C24 C25 C26 C21 0.3(3)
C31 C25 C26 C21 178.3(2)
C22 C23 C27 C28A -53.2(13)
C24 C23 C27 C28A 128.2(13)
C22 C23 C27 C29 120.9(5)
C24 C23 C27 C29 -57.7(5)
C22 C23 C27 C28 -7.8(5)
C24 C23 C27 C28 173.6(4)
C22 C23 C27 C30A -173.6(13)
C24 C23 C27 C30A 7.9(14)
C22 C23 C27 C30 -121.0(4)
C24 C23 C27 C30 60.4(4)
C22 C23 C27 C29A 71.1(11)
C24 C23 C27 C29A -107.5(11)
C24 C25 C31 C33 -125.5(2)
C26 C25 C31 C33 56.6(3)
C24 C25 C31 C32 113.3(3)
C26 C25 C31 C32 -64.6(3)
C24 C25 C31 C34 -6.0(3)
C26 C25 C31 C34 176.0(2)
C35 C36 C37 C38 -179.3(5)
C36 C37 C38 C39 -179.1(5)
C37 C38 C39 C40 -177.6(5)
